data_7156440
loop_
_publ_author_name
'Pan, Xuan'
'Ma, Yantao'
'Liu, Zhanzhu'

_publ_section_title
;
 A concise synthesis of (E)-3-aryl-2,3,4,5-tetrahydro-1H-3-benzazonines by
 aryne induced [2,3] Stevens rearrangement of
 1,2,3,4-tetrahydroisoquinolines.
;
_journal_issue 40
_journal_name_full 'Organic &amp; biomolecular chemistry'
_journal_page_first 7393
_journal_page_last 7399
_journal_paper_doi 10.1039/c8ob02099j
_journal_volume 16
_journal_year 2018
_chemical_formula_moiety 'C20 H20 N2'
_chemical_formula_sum 'C20 H20 N2'
_chemical_formula_weight 288.38
_space_group_crystal_system triclinic
_space_group_IT_number 2
_space_group_name_Hall '-P 1'
_space_group_name_H-M_alt 'P -1'
_symmetry_space_group_name_Hall '-P 1'
_symmetry_space_group_name_H-M 'P -1'
_atom_sites_solution_hydrogens geom
_atom_sites_solution_primary direct
_atom_sites_solution_secondary difmap
_audit_creation_date 2018-06-08
_audit_creation_method
;
  Olex2 1.1
  (compiled 2011.02.15 svn.r1672, GUI svn.r3494)
;
_audit_update_record
;
2018-09-13 deposited with the CCDC.
2018-09-19 downloaded from the CCDC.
;
_cell_angle_alpha 103.292(6)
_cell_angle_beta 93.266(5)
_cell_angle_gamma 105.419(6)
_cell_formula_units_Z 2
_cell_length_a 7.2034(5)
_cell_length_b 10.7772(7)
_cell_length_c 10.7933(7)
_cell_measurement_reflns_used 2045
_cell_measurement_temperature 293(2)
_cell_measurement_theta_max 29.1760
_cell_measurement_theta_min 3.7340
_cell_volume 779.86(10)
_computing_cell_refinement
;
CrysAlisPro, Agilent Technologies,
Version 1.171.37.35 (release 13-08-2014 CrysAlis171 .NET)
(compiled Aug 13 2014,18:06:01)
;
_computing_data_collection
;
CrysAlisPro, Agilent Technologies,
Version 1.171.37.35 (release 13-08-2014 CrysAlis171 .NET)
(compiled Aug 13 2014,18:06:01)
;
_computing_data_reduction
;
CrysAlisPro, Agilent Technologies,
Version 1.171.37.35 (release 13-08-2014 CrysAlis171 .NET)
(compiled Aug 13 2014,18:06:01)
;
_computing_molecular_graphics
;
O. V. Dolomanov, L. J. Bourhis, R. J. Gildea, J. A. K. Howard and H. Puschmann,
OLEX2: a complete structure solution, refinement and analysis program.
J. Appl. Cryst. (2009). 42, 339-341.
;
_computing_publication_material
;
O. V. Dolomanov, L. J. Bourhis, R. J. Gildea, J. A. K. Howard and H. Puschmann,
OLEX2: a complete structure solution, refinement and analysis program.
J. Appl. Cryst. (2009). 42, 339-341.
;
_computing_structure_refinement 'SHELXL-97 (Sheldrick, 1997)'
_computing_structure_solution 'A short history of SHELX (Sheldrick, 2007)/Bruker'
_diffrn_ambient_temperature 293(2)
_diffrn_detector 'CCD plate'
_diffrn_detector_area_resol_mean 16.0971
_diffrn_detector_type Eos
_diffrn_measured_fraction_theta_full 0.9984
_diffrn_measured_fraction_theta_max 0.8281
_diffrn_measurement_details
;
#__ type_ start__ end____ width___ exp.time_
  1 omega  -47.00   45.00   1.0000    2.0000
omega____ theta____ kappa____ phi______ frames
    -       18.7335  -77.0000    0.0000 92

#__ type_ start__ end____ width___ exp.time_
  2 omega   59.00   84.00   1.0000    2.0000
omega____ theta____ kappa____ phi______ frames
    -       18.7335 -178.0000  -90.0000 25

#__ type_ start__ end____ width___ exp.time_
  3 omega  -36.00   33.00   1.0000    2.0000
omega____ theta____ kappa____ phi______ frames
    -       18.7335  -57.0000 -150.0000 69

#__ type_ start__ end____ width___ exp.time_
  4 omega   10.00   77.00   1.0000    2.0000
omega____ theta____ kappa____ phi______ frames
    -       18.7335   57.0000  -60.0000 67

#__ type_ start__ end____ width___ exp.time_
  5 omega   58.00   85.00   1.0000    2.0000
omega____ theta____ kappa____ phi______ frames
    -       18.7335  178.0000 -150.0000 27

#__ type_ start__ end____ width___ exp.time_
  6 omega   -8.00   85.00   1.0000    2.0000
omega____ theta____ kappa____ phi______ frames
    -       18.7335   77.0000  120.0000 93
;
_diffrn_measurement_device 'four-circle diffractometer'
_diffrn_measurement_device_type 'Xcalibur, Eos, Gemini'
_diffrn_measurement_method '\w scans'
_diffrn_orient_matrix_UB_11 -0.0220436000
_diffrn_orient_matrix_UB_12 0.0490044000
_diffrn_orient_matrix_UB_13 0.0482745000
_diffrn_orient_matrix_UB_21 -0.0716182000
_diffrn_orient_matrix_UB_22 -0.0504299000
_diffrn_orient_matrix_UB_23 0.0170495000
_diffrn_orient_matrix_UB_31 0.0706143000
_diffrn_orient_matrix_UB_32 -0.0062932000
_diffrn_orient_matrix_UB_33 0.0448555000
_diffrn_radiation_monochromator graphite
_diffrn_radiation_probe x-ray
_diffrn_radiation_type 'Mo K\a'
_diffrn_radiation_wavelength 0.71073
_diffrn_reflns_av_R_equivalents 0.0241
_diffrn_reflns_av_unetI/netI 0.0414
_diffrn_reflns_limit_h_max 8
_diffrn_reflns_limit_h_min -8
_diffrn_reflns_limit_k_max 13
_diffrn_reflns_limit_k_min -13
_diffrn_reflns_limit_l_max 13
_diffrn_reflns_limit_l_min -13
_diffrn_reflns_number 5833
_diffrn_reflns_theta_full 26.00
_diffrn_reflns_theta_max 26.00
_diffrn_reflns_theta_min 2.96
_diffrn_source 'Enhance (Mo) X-ray Source'
_exptl_absorpt_coefficient_mu 0.072
_exptl_absorpt_correction_T_max 1.00000
_exptl_absorpt_correction_T_min 0.97968
_exptl_absorpt_correction_type multi-scan
_exptl_absorpt_process_details
;
CrysAlisPro, Agilent Technologies,
Version 1.171.37.35 (release 13-08-2014 CrysAlis171 .NET)
(compiled Aug 13 2014,18:06:01)
Empirical absorption correction using spherical harmonics,
 implemented in SCALE3 ABSPACK scaling algorithm.
;
_exptl_crystal_density_diffrn 1.228
_exptl_crystal_density_method 'not measured'
_exptl_crystal_description block
_exptl_crystal_F_000 308
_exptl_crystal_size_max 0.34
_exptl_crystal_size_mid 0.30
_exptl_crystal_size_min 0.25
_refine_diff_density_max 0.313
_refine_diff_density_min -0.312
_refine_diff_density_rms 0.046
_refine_ls_extinction_method none
_refine_ls_goodness_of_fit_ref 1.030
_refine_ls_hydrogen_treatment mixed
_refine_ls_matrix_type full
_refine_ls_number_parameters 200
_refine_ls_number_reflns 3068
_refine_ls_number_restraints 0
_refine_ls_restrained_S_all 1.030
_refine_ls_R_factor_all 0.0545
_refine_ls_R_factor_gt 0.0445
_refine_ls_shift/su_max 0.001
_refine_ls_shift/su_mean 0.000
_refine_ls_structure_factor_coef Fsqd
_refine_ls_weighting_details 'calc w=1/[\s^2^(Fo^2^)+(0.0480P)^2^+0.2440P] where P=(Fo^2^+2Fc^2^)/3'
_refine_ls_weighting_scheme calc
_refine_ls_wR_factor_gt 0.1043
_refine_ls_wR_factor_ref 0.1132
_reflns_number_gt 2562
_reflns_number_total 3068
_reflns_threshold_expression >2sigma(I)
_cod_data_source_file c8ob02099j2.cif
_cod_data_source_block exp_5506
_cod_depositor_comments 'Adding full bibliography for 7156440.cif.'
_cod_original_cell_volume 779.86(9)
_cod_database_code 7156440
_reflns_odcompleteness_completeness 99.84
_reflns_odcompleteness_iscentric 1
_reflns_odcompleteness_theta 26.32

loop_
_space_group_symop_id
_space_group_symop_operation_xyz
1 'x, y, z'
2 '-x, -y, -z'

loop_
_atom_site_label
_atom_site_type_symbol
_atom_site_fract_x
_atom_site_fract_y
_atom_site_fract_z
_atom_site_U_iso_or_equiv
_atom_site_adp_type
_atom_site_occupancy
_atom_site_symmetry_multiplicity
_atom_site_calc_flag
_atom_site_refinement_flags
N1 N 0.15475(17) 0.64336(12) 0.76777(11) 0.0173(3) Uani 1 1 d .
N2 N 0.11922(19) 0.35535(13) 0.86060(13) 0.0239(3) Uani 1 1 d .
C16 C -0.0482(2) 0.76120(15) 0.68269(15) 0.0208(3) Uani 1 1 d .
H16 H -0.1060 0.7715 0.7578 0.025 Uiso 1 1 calc R
C7 C 0.6463(2) 0.88609(15) 1.16723(15) 0.0212(3) Uani 1 1 d .
H7 H 0.7667 0.8719 1.1558 0.025 Uiso 1 1 calc R
C20 C 0.1806(2) 0.68330(15) 0.55473(14) 0.0196(3) Uani 1 1 d .
H20 H 0.2764 0.6399 0.5435 0.023 Uiso 1 1 calc R
C3 C 0.3191(2) 0.86813(14) 1.07935(14) 0.0177(3) Uani 1 1 d .
C4 C 0.2857(2) 0.92450(15) 1.20274(14) 0.0205(3) Uani 1 1 d .
H4 H 0.1648 0.9371 1.2160 0.025 Uiso 1 1 calc R
C15 C 0.0957(2) 0.69448(14) 0.66938(14) 0.0173(3) Uani 1 1 d .
C8 C 0.5036(2) 0.84927(14) 1.06215(14) 0.0185(3) Uani 1 1 d .
C13 C 0.1730(2) 0.43460(15) 0.80583(14) 0.0186(3) Uani 1 1 d .
C9 C 0.5279(2) 0.78427(15) 0.93019(14) 0.0191(3) Uani 1 1 d .
H9 H 0.5395 0.8341 0.8697 0.023 Uiso 1 1 calc R
C12 C 0.2459(2) 0.53628(14) 0.73473(14) 0.0178(3) Uani 1 1 d .
H12 H 0.2054 0.4930 0.6433 0.021 Uiso 1 1 calc R
C1 C 0.0914(2) 0.67815(14) 0.89536(14) 0.0172(3) Uani 1 1 d .
H1A H 0.1378 0.6288 0.9488 0.021 Uiso 1 1 calc R
H1B H -0.0493 0.6491 0.8859 0.021 Uiso 1 1 calc R
C18 C -0.0194(2) 0.80030(16) 0.47136(15) 0.0242(4) Uani 1 1 d .
H18 H -0.0578 0.8350 0.4062 0.029 Uiso 1 1 calc R
C6 C 0.6101(2) 0.94375(15) 1.28862(15) 0.0227(3) Uani 1 1 d .
H6 H 0.7067 0.9700 1.3580 0.027 Uiso 1 1 calc R
C10 C 0.5343(2) 0.65901(15) 0.89216(14) 0.0186(3) Uani 1 1 d .
H10 H 0.5765 0.6191 0.9517 0.022 Uiso 1 1 calc R
C19 C 0.1241(2) 0.73587(15) 0.45813(15) 0.0218(3) Uani 1 1 d .
H19 H 0.1832 0.7279 0.3834 0.026 Uiso 1 1 calc R
C2 C 0.1614(2) 0.82868(15) 0.96630(14) 0.0192(3) Uani 1 1 d .
H2A H 0.2088 0.8786 0.9047 0.023 Uiso 1 1 calc R
H2B H 0.0502 0.8554 0.9967 0.023 Uiso 1 1 calc R
C11 C 0.4745(2) 0.58166(15) 0.75525(14) 0.0189(3) Uani 1 1 d .
H11 H 0.5191 0.6424 0.7010 0.023 Uiso 1 1 calc R
C5 C 0.4298(2) 0.96213(15) 1.30606(15) 0.0224(3) Uani 1 1 d .
H5 H 0.4050 1.0000 1.3876 0.027 Uiso 1 1 calc R
C17 C -0.1044(2) 0.81176(16) 0.58412(16) 0.0252(4) Uani 1 1 d .
H17 H -0.2013 0.8543 0.5939 0.030 Uiso 1 1 calc R
C14 C 0.5540(2) 0.46243(16) 0.71359(16) 0.0259(4) Uani 1 1 d .
H14A H 0.5281 0.4078 0.7730 0.039 Uiso 1 1 calc R
H14B H 0.6916 0.4934 0.7122 0.039 Uiso 1 1 calc R
H14C H 0.4924 0.4112 0.6293 0.039 Uiso 1 1 calc R

loop_
_atom_site_aniso_label
_atom_site_aniso_U_11
_atom_site_aniso_U_22
_atom_site_aniso_U_33
_atom_site_aniso_U_23
_atom_site_aniso_U_13
_atom_site_aniso_U_12
N1 0.0215(6) 0.0186(7) 0.0126(6) 0.0032(5) 0.0033(5) 0.0077(5)
N2 0.0298(7) 0.0215(7) 0.0211(7) 0.0063(6) 0.0052(6) 0.0073(6)
C16 0.0219(8) 0.0221(8) 0.0161(8) 0.0011(6) 0.0025(6) 0.0057(6)
C7 0.0187(7) 0.0184(8) 0.0255(9) 0.0039(7) 0.0033(6) 0.0050(6)
C20 0.0203(7) 0.0185(8) 0.0186(8) 0.0029(6) 0.0020(6) 0.0050(6)
C3 0.0217(8) 0.0122(7) 0.0180(8) 0.0029(6) 0.0026(6) 0.0036(6)
C4 0.0229(8) 0.0181(8) 0.0202(8) 0.0035(6) 0.0049(6) 0.0063(6)
C15 0.0174(7) 0.0147(8) 0.0159(8) 0.0017(6) -0.0012(6) 0.0007(6)
C8 0.0213(8) 0.0130(7) 0.0189(8) 0.0030(6) 0.0035(6) 0.0019(6)
C13 0.0198(7) 0.0184(8) 0.0151(8) -0.0005(6) 0.0014(6) 0.0058(6)
C9 0.0165(7) 0.0194(8) 0.0192(8) 0.0051(6) 0.0040(6) 0.0010(6)
C12 0.0218(8) 0.0167(8) 0.0139(7) 0.0020(6) 0.0031(6) 0.0053(6)
C1 0.0178(7) 0.0187(8) 0.0139(7) 0.0033(6) 0.0036(5) 0.0039(6)
C18 0.0337(9) 0.0194(8) 0.0178(8) 0.0026(6) -0.0052(6) 0.0082(7)
C6 0.0256(8) 0.0194(8) 0.0192(8) 0.0015(6) -0.0036(6) 0.0042(6)
C10 0.0154(7) 0.0208(8) 0.0189(8) 0.0034(6) 0.0015(6) 0.0055(6)
C19 0.0283(8) 0.0189(8) 0.0155(8) 0.0027(6) 0.0024(6) 0.0037(6)
C2 0.0211(7) 0.0185(8) 0.0173(8) 0.0029(6) 0.0029(6) 0.0060(6)
C11 0.0203(8) 0.0176(8) 0.0180(8) 0.0028(6) 0.0048(6) 0.0050(6)
C5 0.0300(8) 0.0203(8) 0.0160(8) 0.0019(6) 0.0046(6) 0.0075(6)
C17 0.0262(8) 0.0223(9) 0.0255(9) -0.0005(7) -0.0023(6) 0.0112(7)
C14 0.0236(8) 0.0253(9) 0.0255(9) -0.0023(7) 0.0044(6) 0.0087(6)

loop_
_atom_type_symbol
_atom_type_description
_atom_type_scat_dispersion_real
_atom_type_scat_dispersion_imag
_atom_type_scat_source
C C 0.0033 0.0016 'International Tables Vol C Tables 4.2.6.8 and 6.1.1.4'
H H 0.0000 0.0000 'International Tables Vol C Tables 4.2.6.8 and 6.1.1.4'
N N 0.0061 0.0033 'International Tables Vol C Tables 4.2.6.8 and 6.1.1.4'

loop_
_geom_angle_atom_site_label_1
_geom_angle_atom_site_label_2
_geom_angle_atom_site_label_3
_geom_angle
C15 N1 C12 118.34(12)
C15 N1 C1 120.00(12)
C12 N1 C1 120.57(11)
C15 C16 H16 119.9
C17 C16 H16 119.9
C17 C16 C15 120.28(14)
C8 C7 H7 119.8
C6 C7 H7 119.8
C6 C7 C8 120.48(14)
C15 C20 H20 119.4
C19 C20 H20 119.4
C19 C20 C15 121.15(14)
C4 C3 C8 118.30(13)
C4 C3 C2 120.78(13)
C8 C3 C2 120.92(13)
C3 C4 H4 119.5
C5 C4 C3 121.04(14)
C5 C4 H4 119.5
N1 C15 C16 121.10(13)
N1 C15 C20 121.22(13)
C20 C15 C16 117.67(13)
C7 C8 C3 120.01(14)
C7 C8 C9 124.10(13)
C3 C8 C9 115.83(13)
N2 C13 C12 178.94(15)
C8 C9 H9 117.8
C10 C9 C8 124.30(13)
C10 C9 H9 117.8
N1 C12 C13 110.33(12)
N1 C12 H12 107.1
N1 C12 C11 115.28(12)
C13 C12 H12 107.1
C13 C12 C11 109.51(12)
C11 C12 H12 107.1
N1 C1 H1A 108.4
N1 C1 H1B 108.4
N1 C1 C2 115.30(11)
H1A C1 H1B 107.5
C2 C1 H1A 108.4
C2 C1 H1B 108.4
C19 C18 H18 120.8
C19 C18 C17 118.46(14)
C17 C18 H18 120.8
C7 C6 H6 120.1
C5 C6 C7 119.75(14)
C5 C6 H6 120.1
C9 C10 H10 119.5
C9 C10 C11 120.97(13)
C11 C10 H10 119.5
C20 C19 C18 120.87(14)
C20 C19 H19 119.6
C18 C19 H19 119.6
C3 C2 C1 115.98(12)
C3 C2 H2A 108.3
C3 C2 H2B 108.3
C1 C2 H2A 108.3
C1 C2 H2B 108.3
H2A C2 H2B 107.4
C12 C11 H11 107.9
C10 C11 C12 106.54(11)
C10 C11 H11 107.9
C10 C11 C14 115.50(13)
C14 C11 C12 110.78(12)
C14 C11 H11 107.9
C4 C5 H5 119.8
C6 C5 C4 120.41(15)
C6 C5 H5 119.8
C16 C17 H17 119.2
C18 C17 C16 121.56(14)
C18 C17 H17 119.2
C11 C14 H14A 109.5
C11 C14 H14B 109.5
C11 C14 H14C 109.5
H14A C14 H14B 109.5
H14A C14 H14C 109.5
H14B C14 H14C 109.5

loop_
_geom_bond_atom_site_label_1
_geom_bond_atom_site_label_2
_geom_bond_distance
N1 C15 1.3980(18)
N1 C12 1.4598(18)
N1 C1 1.4733(18)
N2 C13 1.1452(19)
C16 H16 0.9300
C16 C15 1.407(2)
C16 C17 1.388(2)
C7 H7 0.9300
C7 C8 1.394(2)
C7 C6 1.386(2)
C20 H20 0.9300
C20 C15 1.406(2)
C20 C19 1.385(2)
C3 C4 1.394(2)
C3 C8 1.413(2)
C3 C2 1.519(2)
C4 H4 0.9300
C4 C5 1.386(2)
C8 C9 1.478(2)
C13 C12 1.480(2)
C9 H9 0.9300
C9 C10 1.332(2)
C12 H12 0.9800
C12 C11 1.575(2)
C1 H1A 0.9700
C1 H1B 0.9700
C1 C2 1.556(2)
C18 H18 0.9300
C18 C19 1.387(2)
C18 C17 1.388(2)
C6 H6 0.9300
C6 C5 1.381(2)
C10 H10 0.9300
C10 C11 1.495(2)
C19 H19 0.9300
C2 H2A 0.9700
C2 H2B 0.9700
C11 H11 0.9800
C11 C14 1.529(2)
C5 H5 0.9300
C17 H17 0.9300
C14 H14A 0.9600
C14 H14B 0.9600
C14 H14C 0.9600

loop_
_geom_torsion_atom_site_label_1
_geom_torsion_atom_site_label_2
_geom_torsion_atom_site_label_3
_geom_torsion_atom_site_label_4
_geom_torsion
N1 C12 C11 C10 55.50(15)
N1 C12 C11 C14 -178.13(12)
N1 C1 C2 C3 -107.39(14)
N2 C13 C12 N1 -157(9)
N2 C13 C12 C11 -29(9)
C7 C8 C9 C10 71.3(2)
C7 C6 C5 C4 -0.6(2)
C3 C4 C5 C6 -0.3(2)
C3 C8 C9 C10 -105.93(17)
C4 C3 C8 C7 0.3(2)
C4 C3 C8 C9 177.67(13)
C4 C3 C2 C1 -118.07(15)
C15 N1 C12 C13 -138.47(13)
C15 N1 C12 C11 96.86(15)
C15 N1 C1 C2 -62.43(17)
C15 C16 C17 C18 -1.1(2)
C15 C20 C19 C18 -0.5(2)
C8 C7 C6 C5 1.5(2)
C8 C3 C4 C5 0.5(2)
C8 C3 C2 C1 62.23(18)
C8 C9 C10 C11 153.46(14)
C13 C12 C11 C10 -69.59(15)
C13 C12 C11 C14 56.77(16)
C9 C10 C11 C12 -77.63(16)
C9 C10 C11 C14 158.89(14)
C12 N1 C15 C16 157.69(13)
C12 N1 C15 C20 -23.55(19)
C12 N1 C1 C2 129.75(13)
C1 N1 C15 C16 -10.4(2)
C1 N1 C15 C20 168.36(13)
C1 N1 C12 C13 29.54(17)
C1 N1 C12 C11 -95.13(15)
C6 C7 C8 C3 -1.3(2)
C6 C7 C8 C9 -178.41(14)
C19 C20 C15 N1 -178.96(13)
C19 C20 C15 C16 -0.2(2)
C19 C18 C17 C16 0.4(2)
C2 C3 C4 C5 -179.24(13)
C2 C3 C8 C7 -179.96(13)
C2 C3 C8 C9 -2.62(19)
C17 C16 C15 N1 179.75(13)
C17 C16 C15 C20 1.0(2)
C17 C18 C19 C20 0.4(2)
